data_7005014
loop_
_publ_author_name
'Shen, Wei-Zheng'
'Costisella, Burkhard'
'Lippert, Bernhard'

_publ_section_title
;
 Pd2Ag triangle supported by two micro3-amidopyridine ligands.
;
_journal_issue 8
_journal_name_full 'Dalton transactions (Cambridge, England : 2003)'
_journal_page_first 851
_journal_page_last 858
_journal_paper_doi 10.1039/b614751h
_journal_year 2007
_chemical_formula_moiety 'C22 H42 Ag2 N12 O12 Pd2'
_chemical_formula_sum 'C22 H42 Ag2 N12 O12 Pd2'
_chemical_formula_weight 1095.22
_space_group_IT_number 15
_symmetry_cell_setting monoclinic
_symmetry_space_group_name_Hall '-C 2yc'
_symmetry_space_group_name_H-M 'C 1 2/c 1'
_audit_creation_date 2006-11-16T13:12:07-00:00
_audit_creation_method 'WinGX routine CIF_UPDATE'
_cell_angle_alpha 90
_cell_angle_beta 98.73(3)
_cell_angle_gamma 90
_cell_formula_units_Z 4
_cell_length_a 16.948(3)
_cell_length_b 11.140(2)
_cell_length_c 18.296(4)
_cell_measurement_reflns_used 5490
_cell_measurement_temperature 150(2)
_cell_measurement_theta_max 27.5
_cell_measurement_theta_min 3
_cell_volume 3414.3(12)
_computing_structure_refinement 'SHELXL-97 (Sheldrick, 1997)'
_computing_structure_solution 'SHELXS-97 (Sheldrick, 1990)'
_diffrn_measured_fraction_theta_full 0.988
_diffrn_measured_fraction_theta_max 0.988
_diffrn_measurement_device_type 'Nonius Kappa CCD'
_diffrn_measurement_method Profile-fitled
_diffrn_radiation_type MoK\a
_diffrn_radiation_wavelength 0.71073
_diffrn_reflns_av_R_equivalents 0.0734
_diffrn_reflns_limit_h_max 9
_diffrn_reflns_limit_h_min -20
_diffrn_reflns_limit_k_max 13
_diffrn_reflns_limit_k_min -11
_diffrn_reflns_limit_l_max 21
_diffrn_reflns_limit_l_min -21
_diffrn_reflns_number 5490
_diffrn_reflns_theta_full 25.06
_diffrn_reflns_theta_max 25.06
_diffrn_reflns_theta_min 2.2
_diffrn_standards_number N/A
_exptl_absorpt_coefficient_mu 2.243
_exptl_absorpt_correction_T_max 0.8068
_exptl_absorpt_correction_T_min 0.8068
_exptl_absorpt_correction_type none
_exptl_crystal_colour orange
_exptl_crystal_density_diffrn 2.131
_exptl_crystal_density_method 'not measured'
_exptl_crystal_description cubes
_exptl_crystal_F_000 2160
_exptl_crystal_size_max 0.1
_exptl_crystal_size_mid 0.1
_exptl_crystal_size_min 0.1
_refine_diff_density_max 3.226
_refine_diff_density_min -1.207
_refine_ls_extinction_method none
_refine_ls_goodness_of_fit_ref 0.983
_refine_ls_hydrogen_treatment nonref
_refine_ls_matrix_type full
_refine_ls_number_parameters 226
_refine_ls_number_reflns 2998
_refine_ls_number_restraints 24
_refine_ls_restrained_S_all 0.989
_refine_ls_R_factor_gt 0.0855
_refine_ls_shift/su_max 0
_refine_ls_structure_factor_coef Fsqd
_refine_ls_weighting_details 'calc w=1/[\s^2^(Fo^2^)+(0.1228P)^2^+0.0000P] where P=(Fo^2^+2Fc^2^)/3'
_refine_ls_weighting_scheme calc
_refine_ls_wR_factor_ref 0.2267
_reflns_number_gt 1660
_reflns_number_total 2998
_reflns_threshold_expression >2sigma(I)
_cod_data_source_file b614751h.txt
_cod_data_source_block 2739
_cod_original_cell_volume 3414.2(12)
_cod_original_sg_symbol_H-M C2/c
_cod_database_code 7005014

loop_
_symmetry_equiv_pos_as_xyz
'x, y, z'
'-x, y, -z+1/2'
'x+1/2, y+1/2, z'
'-x+1/2, y+1/2, -z+1/2'
'-x, -y, -z'
'x, -y, z-1/2'
'-x+1/2, -y+1/2, -z'
'x+1/2, -y+1/2, z-1/2'

loop_
_atom_site_label
_atom_site_type_symbol
_atom_site_fract_x
_atom_site_fract_y
_atom_site_fract_z
_atom_site_U_iso_or_equiv
_atom_site_adp_type
_atom_site_occupancy
_atom_site_calc_flag
_atom_site_refinement_flags
_atom_site_disorder_group
_atom_site_disorder_assembly
Pd1 Pd 0.05714(4) 0.26619(7) 0.19077(4) 0.0238(2) Uani 1 d . . .
Ag1 Ag 0 0.50545(10) 0.25 0.0358(3) Uani 1 d S . .
Ag2 Ag -0.01962(11) 0.83757(15) 0.26210(10) 0.0439(7) Uani 0.5 d P . .
N1A N 0.0927(4) 0.4611(9) 0.3411(4) 0.030(2) Uani 1 d . . .
N2A N 0.0625(4) 0.2539(7) 0.3045(4) 0.020(2) Uani 1 d . . .
H1 H 0.0793 0.1769 0.319 0.024 Uiso 1 calc R . .
N1B N 0.0474(5) 0.2498(8) 0.0757(4) 0.036(2) Uani 1 d . . .
N4B N 0.1789(5) 0.2815(8) 0.1877(4) 0.031(2) Uani 1 d . . .
N1N N -0.1063(7) 0.6982(10) 0.3562(6) 0.066(3) Uani 1 d U . .
N2N N 0.1169(5) 0.9396(8) 0.3716(4) 0.034(2) Uani 1 d . . .
C2A C 0.1109(6) 0.3368(9) 0.3498(5) 0.027(3) Uani 1 d . . .
C3A C 0.1769(6) 0.2985(10) 0.4010(5) 0.034(3) Uani 1 d . . .
H4 H 0.1899 0.2157 0.4066 0.041 Uiso 1 calc R . .
C4A C 0.2215(6) 0.3827(11) 0.4421(5) 0.040(3) Uani 1 d . . .
H10 H 0.268 0.3607 0.4752 0.048 Uiso 1 calc R . .
C5A C 0.1972(6) 0.5028(8) 0.4345(5) 0.023(3) Uani 1 d . . .
H3 H 0.2247 0.5616 0.4663 0.027 Uiso 1 calc R . .
C6A C 0.1366(6) 0.5362(9) 0.3838(5) 0.031(3) Uani 1 d . . .
H2 H 0.1247 0.6194 0.3786 0.038 Uiso 1 calc R . .
C2B C 0.1289(7) 0.2135(11) 0.0634(5) 0.046(4) Uani 1 d . . .
H5 H 0.1335 0.2214 0.0103 0.055 Uiso 1 calc R . .
H6 H 0.1385 0.1285 0.0778 0.055 Uiso 1 calc R . .
C3B C 0.1900(6) 0.2921(11) 0.1087(5) 0.039(3) Uani 1 d . . .
H14 H 0.2445 0.2661 0.1026 0.047 Uiso 1 calc R . .
H15 H 0.1829 0.3766 0.0923 0.047 Uiso 1 calc R . .
C5B C 0.2198(7) 0.1730(11) 0.2201(5) 0.045(4) Uani 1 d . . .
H19 H 0.2772 0.1802 0.2191 0.068 Uiso 1 calc R . .
H20 H 0.199 0.1025 0.1915 0.068 Uiso 1 calc R . .
H21 H 0.2103 0.1642 0.2714 0.068 Uiso 1 calc R . .
C6B C 0.2170(6) 0.3863(12) 0.2266(5) 0.043(3) Uani 1 d . . .
H16 H 0.274 0.3866 0.2227 0.065 Uiso 1 calc R . .
H17 H 0.2102 0.3828 0.2788 0.065 Uiso 1 calc R . .
H18 H 0.1922 0.4597 0.2042 0.065 Uiso 1 calc R . .
C7B C 0.0218(7) 0.3610(10) 0.0349(5) 0.038(3) Uani 1 d . . .
H11 H 0.0185 0.3465 -0.0183 0.057 Uiso 1 calc R . .
H12 H 0.0607 0.4248 0.0499 0.057 Uiso 1 calc R . .
H13 H -0.0306 0.3853 0.046 0.057 Uiso 1 calc R . .
C8B C -0.0064(7) 0.1523(11) 0.0464(6) 0.049(4) Uani 1 d . . .
H7 H -0.0092 0.1483 -0.0074 0.074 Uiso 1 calc R . .
H8 H -0.0598 0.1674 0.0587 0.074 Uiso 1 calc R . .
H9 H 0.0139 0.0759 0.0683 0.074 Uiso 1 calc R . .
O11 O -0.1368(10) 0.6339(15) 0.3902(8) 0.159(5) Uani 1 d U . .
O12 O -0.1137(7) 0.8135(11) 0.3634(6) 0.099(4) Uani 1 d U . .
O13 O -0.0762(6) 0.6803(10) 0.3006(6) 0.087(3) Uani 1 d U . .
O21 O 0.0810(4) 0.9943(6) 0.3139(4) 0.0387(19) Uiso 1 d . . .
O22 O 0.1603(5) 0.9888(6) 0.4186(4) 0.052(2) Uani 1 d . . .
O23 O 0.1021(5) 0.8286(6) 0.3735(4) 0.046(2) Uani 1 d . . .

loop_
_atom_site_aniso_label
_atom_site_aniso_U_11
_atom_site_aniso_U_22
_atom_site_aniso_U_33
_atom_site_aniso_U_23
_atom_site_aniso_U_13
_atom_site_aniso_U_12
Pd1 0.0217(4) 0.0254(4) 0.0238(3) 0.0000(3) 0.0021(3) 0.0019(4)
Ag1 0.0368(7) 0.0218(6) 0.0441(6) 0 -0.0092(6) 0
Ag2 0.0479(16) 0.0378(9) 0.0416(12) -0.0037(8) -0.0078(10) 0.0046(8)
N1A 0.009(4) 0.068(6) 0.011(3) -0.002(4) -0.003(3) -0.004(4)
N2A 0.019(4) 0.014(4) 0.027(4) 0.000(3) 0.006(3) 0.004(4)
N1B 0.022(5) 0.054(6) 0.033(4) 0.000(4) 0.004(4) 0.006(5)
N4B 0.026(5) 0.044(5) 0.025(4) -0.006(4) 0.004(4) 0.004(4)
N1N 0.058(6) 0.071(6) 0.063(5) 0.027(5) -0.010(5) -0.024(5)
N2N 0.024(5) 0.046(6) 0.038(4) 0.002(4) 0.018(4) 0.010(4)
C2A 0.023(6) 0.035(6) 0.027(5) 0.006(4) 0.016(4) 0.013(5)
C3A 0.041(7) 0.033(6) 0.027(5) -0.002(5) -0.001(5) 0.004(5)
C4A 0.028(6) 0.059(8) 0.029(5) 0.002(6) -0.010(5) -0.005(6)
C5A 0.035(6) 0.011(5) 0.022(5) -0.001(4) 0.004(4) -0.002(5)
C6A 0.043(7) 0.020(5) 0.034(5) -0.007(5) 0.015(5) 0.000(5)
C2B 0.051(8) 0.062(8) 0.020(5) 0.000(5) -0.005(5) 0.005(7)
C3B 0.021(6) 0.058(8) 0.034(6) 0.004(5) -0.012(5) 0.008(6)
C5B 0.031(7) 0.071(9) 0.031(6) -0.005(6) -0.004(5) 0.012(6)
C6B 0.026(6) 0.073(9) 0.033(6) 0.001(6) 0.011(5) -0.011(6)
C7B 0.039(7) 0.045(7) 0.028(5) 0.005(5) 0.001(5) 0.005(6)
C8B 0.044(8) 0.052(8) 0.050(7) -0.018(6) 0.002(6) -0.006(6)
O11 0.156(8) 0.162(8) 0.149(7) 0.024(6) -0.004(6) -0.022(6)
O12 0.089(6) 0.112(6) 0.095(6) -0.016(5) 0.010(5) 0.015(5)
O13 0.069(6) 0.079(6) 0.112(6) -0.032(5) 0.012(5) 0.004(5)
O22 0.044(5) 0.030(4) 0.078(5) -0.024(4) -0.002(4) -0.011(4)
O23 0.060(6) 0.021(4) 0.058(5) 0.001(4) 0.006(4) -0.002(4)

loop_
_atom_type_symbol
_atom_type_description
_atom_type_scat_dispersion_real
_atom_type_scat_dispersion_imag
_atom_type_scat_source
C C 0.0033 0.0016 'International Tables Vol C Tables 4.2.6.8 and 6.1.1.4'
H H 0 0 'International Tables Vol C Tables 4.2.6.8 and 6.1.1.4'
N N 0.0061 0.0033 'International Tables Vol C Tables 4.2.6.8 and 6.1.1.4'
O O 0.0106 0.006 'International Tables Vol C Tables 4.2.6.8 and 6.1.1.4'
Pd Pd -0.9988 1.0072 'International Tables Vol C Tables 4.2.6.8 and 6.1.1.4'
Ag Ag -0.8971 1.1015 'International Tables Vol C Tables 4.2.6.8 and 6.1.1.4'

loop_
_geom_angle_atom_site_label_1
_geom_angle_atom_site_label_2
_geom_angle_atom_site_label_3
_geom_angle
_geom_angle_site_symmetry_1
_geom_angle_site_symmetry_3
_geom_angle_publ_flag
N2A Pd1 N2A 81.2(3) 2 . ?
N2A Pd1 N4B 178.8(3) 2 . ?
N2A Pd1 N4B 98.0(3) . . ?
N2A Pd1 N1B 96.2(3) 2 . ?
N2A Pd1 N1B 171.0(3) . . ?
N4B Pd1 N1B 84.7(3) . . ?
N2A Pd1 Ag1 71.2(2) 2 . ?
N2A Pd1 Ag1 70.9(2) . . ?
N4B Pd1 Ag1 107.7(2) . . ?
N1B Pd1 Ag1 116.5(2) . . ?
N2A Pd1 Pd1 41.17(19) 2 2 ?
N2A Pd1 Pd1 40.5(2) . 2 ?
N4B Pd1 Pd1 137.9(2) . 2 ?
N1B Pd1 Pd1 137.4(2) . 2 ?
Ag1 Pd1 Pd1 59.674(19) . 2 ?
N1A Ag1 N1A 153.6(5) 2 . ?
N1A Ag1 O13 103.9(3) 2 2 ?
N1A Ag1 O13 96.0(3) . 2 ?
N1A Ag1 O13 96.0(3) 2 . ?
N1A Ag1 O13 103.9(3) . . ?
O13 Ag1 O13 82.2(5) 2 . ?
N1A Ag1 Pd1 76.3(2) 2 . ?
N1A Ag1 Pd1 81.0(2) . . ?
O13 Ag1 Pd1 108.9(3) 2 . ?
O13 Ag1 Pd1 167.6(2) . . ?
N1A Ag1 Pd1 81.0(2) 2 2 ?
N1A Ag1 Pd1 76.3(2) . 2 ?
O13 Ag1 Pd1 167.6(2) 2 2 ?
O13 Ag1 Pd1 108.9(3) . 2 ?
Pd1 Ag1 Pd1 60.65(4) . 2 ?
Ag2 Ag2 O13 126.0(3) 2 . ?
Ag2 Ag2 O21 90.2(2) 2 2 ?
O13 Ag2 O21 127.6(3) . 2 ?
Ag2 Ag2 O21 70.1(2) 2 . ?
O13 Ag2 O21 138.2(3) . . ?
O21 Ag2 O21 85.5(3) 2 . ?
C6A N1A C2A 117.8(8) . . ?
C6A N1A Ag1 126.7(8) . . ?
C2A N1A Ag1 115.3(6) . . ?
C2A N2A Pd1 114.9(6) . 2 ?
C2A N2A Pd1 118.5(6) . . ?
Pd1 N2A Pd1 98.3(3) 2 . ?
C2A N2A H1 108.1 . . ?
Pd1 N2A H1 108.1 2 . ?
Pd1 N2A H1 108.1 . . ?
C8B N1B C7B 108.5(8) . . ?
C8B N1B C2B 106.4(9) . . ?
C7B N1B C2B 111.0(8) . . ?
C8B N1B Pd1 112.4(7) . . ?
C7B N1B Pd1 114.1(6) . . ?
C2B N1B Pd1 104.0(5) . . ?
C6B N4B C5B 108.2(8) . . ?
C6B N4B C3B 107.3(8) . . ?
C5B N4B C3B 109.6(8) . . ?
C6B N4B Pd1 114.6(6) . . ?
C5B N4B Pd1 109.2(7) . . ?
C3B N4B Pd1 107.8(6) . . ?
O11 N1N O13 130.0(15) . . ?
O11 N1N O12 120.8(15) . . ?
O13 N1N O12 107.8(11) . . ?
O22 N2N O23 122.7(9) . . ?
O22 N2N O21 122.9(9) . . ?
O23 N2N O21 114.5(8) . . ?
C3A C2A N2A 121.4(9) . . ?
C3A C2A N1A 120.3(9) . . ?
N2A C2A N1A 118.3(8) . . ?
C4A C3A C2A 118.4(10) . . ?
C4A C3A H4 120.8 . . ?
C2A C3A H4 120.8 . . ?
C3A C4A C5A 118.4(9) . . ?
C3A C4A H10 120.8 . . ?
C5A C4A H10 120.8 . . ?
C6A C5A C4A 121.4(9) . . ?
C6A C5A H3 119.3 . . ?
C4A C5A H3 119.3 . . ?
N1A C6A C5A 123.4(10) . . ?
N1A C6A H2 118.3 . . ?
C5A C6A H2 118.3 . . ?
N1B C2B C3B 109.6(9) . . ?
N1B C2B H5 109.8 . . ?
C3B C2B H5 109.8 . . ?
N1B C2B H6 109.8 . . ?
C3B C2B H6 109.8 . . ?
H5 C2B H6 108.2 . . ?
N4B C3B C2B 108.1(9) . . ?
N4B C3B H14 110.1 . . ?
C2B C3B H14 110.1 . . ?
N4B C3B H15 110.1 . . ?
C2B C3B H15 110.1 . . ?
H14 C3B H15 108.4 . . ?
N4B C5B H19 109.5 . . ?
N4B C5B H20 109.5 . . ?
H19 C5B H20 109.5 . . ?
N4B C5B H21 109.5 . . ?
H19 C5B H21 109.5 . . ?
H20 C5B H21 109.5 . . ?
N4B C6B H16 109.5 . . ?
N4B C6B H17 109.5 . . ?
H16 C6B H17 109.5 . . ?
N4B C6B H18 109.5 . . ?
H16 C6B H18 109.5 . . ?
H17 C6B H18 109.5 . . ?
N1B C7B H11 109.5 . . ?
N1B C7B H12 109.5 . . ?
H11 C7B H12 109.5 . . ?
N1B C7B H13 109.5 . . ?
H11 C7B H13 109.5 . . ?
H12 C7B H13 109.5 . . ?
N1B C8B H7 109.5 . . ?
N1B C8B H8 109.5 . . ?
H7 C8B H8 109.5 . . ?
N1B C8B H9 109.5 . . ?
H7 C8B H9 109.5 . . ?
H8 C8B H9 109.5 . . ?
N1N O13 Ag2 113.6(8) . . ?
N1N O13 Ag1 135.7(9) . . ?
Ag2 O13 Ag1 102.9(4) . . ?
N2N O21 Ag2 104.1(6) . 2 ?
N2N O21 Ag2 100.9(6) . . ?
Ag2 O21 Ag2 19.77(10) 2 . ?

loop_
_geom_bond_atom_site_label_1
_geom_bond_atom_site_label_2
_geom_bond_distance
_geom_bond_site_symmetry_2
_geom_bond_publ_flag
Pd1 N2A 2.048(7) 2 ?
Pd1 N2A 2.074(7) . ?
Pd1 N4B 2.080(8) . ?
Pd1 N1B 2.094(8) . ?
Pd1 Ag1 3.0878(13) . ?
Pd1 Pd1 3.1181(17) 2 ?
Ag1 N1A 2.168(7) 2 ?
Ag1 N1A 2.168(7) . ?
Ag1 O13 2.585(11) 2 ?
Ag1 O13 2.585(10) . ?
Ag1 Pd1 3.0878(13) 2 ?
Ag2 Ag2 0.853(4) 2 ?
Ag2 O13 2.165(11) . ?
Ag2 O21 2.372(7) 2 ?
Ag2 O21 2.523(7) . ?
N1A C6A 1.299(12) . ?
N1A C2A 1.421(13) . ?
N2A C2A 1.415(12) . ?
N2A Pd1 2.048(7) 2 ?
N2A H1 0.93 . ?
N1B C8B 1.467(14) . ?
N1B C7B 1.477(13) . ?
N1B C2B 1.489(15) . ?
N4B C6B 1.466(14) . ?
N4B C5B 1.472(14) . ?
N4B C3B 1.489(12) . ?
N1N O11 1.126(18) . ?
N1N O13 1.220(14) . ?
N1N O12 1.299(15) . ?
N2N O22 1.178(10) . ?
N2N O23 1.263(11) . ?
N2N O21 1.289(10) . ?
C2A C3A 1.413(13) . ?
C3A C4A 1.358(15) . ?
C3A H4 0.95 . ?
C4A C5A 1.399(15) . ?
C4A H10 0.95 . ?
C5A C6A 1.329(13) . ?
C5A H3 0.95 . ?
C6A H2 0.95 . ?
C2B C3B 1.506(15) . ?
C2B H5 0.99 . ?
C2B H6 0.99 . ?
C3B H14 0.99 . ?
C3B H15 0.99 . ?
C5B H19 0.98 . ?
C5B H20 0.98 . ?
C5B H21 0.98 . ?
C6B H16 0.98 . ?
C6B H17 0.98 . ?
C6B H18 0.98 . ?
C7B H11 0.98 . ?
C7B H12 0.98 . ?
C7B H13 0.98 . ?
C8B H7 0.98 . ?
C8B H8 0.98 . ?
C8B H9 0.98 . ?
O21 Ag2 2.372(7) 2 ?
